data_2003983
loop_
_publ_author_name
'Harada, J.'
'Ogawa, K.'
'Tomoda, S.'

_publ_section_title
;
 `Stiff' <i>cis</i>-Stilbenes.
 (<i>Z</i>)-6,6'-Dimethyl-1,1'-biindanylidene and
 (<i>Z</i>)-4,4',7,7'-Tetramethyl-1,1'-biindanylidene
;
_journal_issue 10
_journal_name_full 'Acta Crystallographica Section C'
_journal_page_first 2125
_journal_page_last 2127
_journal_paper_doi 10.1107/S0108270195005440
_journal_volume 51
_journal_year 1995
_chemical_compound_source synthesis
_chemical_formula_moiety 'C22 H24'
_chemical_formula_sum 'C22 H24'
_chemical_formula_weight 288.43
_chemical_melting_point 457.5
_chemical_name_systematic
;
(Z)-4,4',7,7'-tetramethyl-1,1'-biindanylidene
;
_space_group_IT_number 15
_symmetry_cell_setting monoclinic
_symmetry_space_group_name_Hall '-C 2yc'
_symmetry_space_group_name_H-M 'C 1 2/c 1'
_cell_angle_alpha 90.
_cell_angle_beta 102.71(1)
_cell_angle_gamma 90.
_cell_formula_units_Z 4
_cell_length_a 11.604(3)
_cell_length_b 7.754(2)
_cell_length_c 18.146(2)
_cell_measurement_reflns_used 25
_cell_measurement_temperature 90
_cell_measurement_theta_max 39.9
_cell_measurement_theta_min 38.9
_cell_volume 1592.7(6)
_computing_cell_refinement 'MSC/AFC Diffractometer Control Software'
_computing_data_collection
;
MSC/AFC Diffractometer Control Software
(Molecular Structure Corporation, 1988)
;
_computing_data_reduction
;
Xtal3.2 DIFDAT ADDREF SORTRF (Hall, Flack & Stewart, 1992)
;
_computing_molecular_graphics 'ORTEP (Johnson, 1965) in Xtal3.2'
_computing_publication_material 'Xtal3.2 BONDLA CIFIO'
_computing_structure_refinement 'Xtal3.2 CRYLSQ'
_computing_structure_solution 'SIR92 (Altomare et al., 1994)'
_diffrn_ambient_temperature 90
_diffrn_measurement_device 'Rigaku AFC-6A'
_diffrn_measurement_method \q/2\q
_diffrn_radiation_monochromator graphite
_diffrn_radiation_source xray_tube
_diffrn_radiation_type CuK\a
_diffrn_radiation_wavelength 1.54184
_diffrn_reflns_av_R_equivalents .007
_diffrn_reflns_av_sigmaI/netI .006
_diffrn_reflns_limit_h_max 12
_diffrn_reflns_limit_h_min 0
_diffrn_reflns_limit_k_max 8
_diffrn_reflns_limit_k_min 0
_diffrn_reflns_limit_l_max 19
_diffrn_reflns_limit_l_min -20
_diffrn_reflns_number 1105
_diffrn_reflns_reduction_process perpendicular_monochr_Lp
_diffrn_reflns_theta_max 59.89
_diffrn_reflns_theta_min 5.
_diffrn_standards_decay_% 2
_diffrn_standards_interval_count 150
_diffrn_standards_number 3
_exptl_absorpt_coefficient_mu 0.47
_exptl_absorpt_correction_type none
_exptl_crystal_colour colorless
_exptl_crystal_density_diffrn 1.203
_exptl_crystal_description hexagonal
_exptl_crystal_F_000 624
_exptl_crystal_size_max 0.30
_exptl_crystal_size_mid 0.30
_exptl_crystal_size_min 0.20
_refine_diff_density_max .291
_refine_diff_density_min -.546
_refine_ls_extinction_method none
_refine_ls_goodness_of_fit_all 2.474
_refine_ls_goodness_of_fit_obs 2.52
_refine_ls_hydrogen_treatment refall
_refine_ls_matrix_type full
_refine_ls_number_constraints 0
_refine_ls_number_parameters 148
_refine_ls_number_reflns 969
_refine_ls_number_restraints 0
_refine_ls_R_factor_all .056
_refine_ls_R_factor_obs .054
_refine_ls_shift/esd_max .192
_refine_ls_shift/esd_mean .031
_refine_ls_structure_factor_coef F
_refine_ls_weighting_details 'w = 1/[\s^2^(F) + 0.0006F^2^]'
_refine_ls_weighting_scheme calc
_refine_ls_wR_factor_all .073
_refine_ls_wR_factor_obs .073
_reflns_limit_h_max 12
_reflns_limit_h_min 0
_reflns_limit_k_max 8
_reflns_limit_k_min 0
_reflns_limit_l_max 19
_reflns_limit_l_min -20
_reflns_number_observed 969
_reflns_number_total 1015
_reflns_observed_criterion refl_observed_if_Inet_>2.0_sigma(Inet)
_cod_data_source_file as1182.cif
_cod_data_source_block 2
_cod_depositor_comments
;
The following automatic conversions were performed:

'_refine_ls_weighting_scheme' value 'w = 1/[\s^2^(F) + 0.0006F^2^]'
was changed to 'calc'. New tag '_refine_ls_weighting_details' was
created. The value of the new tag was set to 'w = 1/[\s^2^(F) +
0.0006F^2^]'.

Automatic conversion script
Id: cif_fix_values 3143 2015-03-26 13:38:13Z robertas 
;
_cod_original_cell_volume 1592.6(6)
_cod_original_sg_symbol_Hall -C_2yc
_cod_original_sg_symbol_H-M 'C 2/c'
_cod_database_code 2003983

loop_
_symmetry_equiv_pos_as_xyz
+x,+y,+z
-x,+y,1/2-z
-x,-y,-z
+x,-y,1/2+z
1/2+x,1/2+y,+z
1/2-x,1/2+y,1/2-z
1/2-x,1/2-y,-z
1/2+x,1/2-y,1/2+z

loop_
_atom_site_aniso_label
_atom_site_aniso_U_11
_atom_site_aniso_U_22
_atom_site_aniso_U_33
_atom_site_aniso_U_12
_atom_site_aniso_U_13
_atom_site_aniso_U_23
C1 .0130(10) .0090(10) .0105(9) -.0022(8) .0031(7) -.0010(8)
C2 .0220(10) .0090(10) .0126(9) .0012(9) -.0003(8) -.0014(8)
C3 .0160(10) .0130(10) .0110(10) .0007(8) .0013(8) -.0038(8)
C4 .0100(10) .0150(10) .0100(9) -.0050(8) .0018(7) -.0004(8)
C5 .0130(10) .0130(10) .0140(10) -.0026(8) .0007(8) .0042(8)
C6 .0110(10) .0110(10) .0140(10) -.0025(8) .0005(8) -.0013(8)
C7 .0110(10) .0090(10) .0130(10) -.0035(8) .0026(7) -.0017(7)
C8 .0080(10) .0110(10) .0100(9) -.0036(8) .0004(7) -.0010(7)
C9 .0070(10) .0110(10) .0120(10) -.0032(8) .0022(7) -.0020(8)
C10 .0190(10) .0190(10) .0100(10) -.0045(9) .0035(8) -.0010(8)
C11 .0180(10) .0160(10) .0120(10) .0027(9) .0034(8) -.0022(8)

loop_
_atom_site_label
_atom_site_fract_x
_atom_site_fract_y
_atom_site_fract_z
_atom_site_U_iso_or_equiv
_atom_site_thermal_displace_type
C1 .5269(2) .3026(2) .2872(1) .0107(9) Uani
C2 .5409(2) .4669(3) .3344(1) .015(1) Uani
C3 .5307(2) .4013(3) .41305(9) .013(1) Uani
C4 .6223(2) .1187(3) .47791(9) .012(1) Uani
C5 .6730(2) -.0387(2) .4650(1) .014(1) Uani
C6 .6799(2) -.0902(3) .39265(9) .012(1) Uani
C7 .6332(2) .0088(2) .3286(1) .011(1) Uani
C8 .5764(2) .1631(3) .34060(9) .0098(9) Uani
C9 .5770(2) .2194(2) .41442(9) .010(1) Uani
C10 .6205(2) .1790(3) .5567(1) .016(1) Uani
C11 .6528(2) -.0459(3) .2527(1) .015(1) Uani
H21 .625(2) .517(3) .337(1) .029(6) Uiso
H22 .475(2) .559(3) .313(1) .013(5) Uiso
H31 .577(2) .478(3) .454(1) .023(5) Uiso
H32 .446(2) .404(3) .418(1) .025(6) Uiso
H5 .704(2) -.115(3) .510(1) .016(5) Uiso
H6 .724(2) -.204(3) .388(1) .022(6) Uiso
H101 .650(3) .085(4) .594(2) .066(9) Uiso
H102 .542(2) .210(3) .563(1) .037(7) Uiso
H103 .673(2) .282(3) .573(1) .033(6) Uiso
H111 .725(2) -.118(3) .259(1) .024(5) Uiso
H112 .586(2) -.114(3) .224(1) .027(6) Uiso
H113 .668(2) .061(3) .222(1) .033(6) Uiso

loop_
_atom_type_symbol
_atom_type_description
_atom_type_scat_source
_atom_type_scat_dispersion_real
_atom_type_scat_dispersion_imag
C carbon
;International Tables for X-ray Crystallography (1974, Vol. IV, Tables 2.2B
 and
2.3.1)
;
.017 .009
H hydrogen
;International Tables for X-ray Crystallography (1974, Vol. IV, Tables 2.2B
 and
2.3.1)
;
0 0

loop_
_geom_angle_atom_site_label_1
_geom_angle_atom_site_label_2
_geom_angle_atom_site_label_3
_geom_angle_site_symmetry_3
_geom_angle
_geom_angle_publ_flag
C2 C1 C8 . 105.30(10) yes
C2 C1 C1 2_655 121.9(2) yes
C8 C1 C1 2_655 132.7(2) yes
C1 C2 C3 . 102.9(2) yes
C1 C2 H21 . 108.0(10) ?
C1 C2 H22 . 112.0(10) ?
C3 C2 H21 . 110.0(10) ?
C3 C2 H22 . 111.0(10) ?
H21 C2 H22 . 111(2) ?
C2 C3 C9 . 102.90(10) yes
C2 C3 H31 . 110.0(10) ?
C2 C3 H32 . 110.0(10) ?
C9 C3 H31 . 114.0(10) ?
C9 C3 H32 . 112.0(10) ?
H31 C3 H32 . 108(2) ?
C5 C4 C9 . 116.5(2) yes
C5 C4 C10 . 121.6(2) yes
C9 C4 C10 . 121.8(2) yes
C4 C5 C6 . 121.5(2) yes
C4 C5 H5 . 117.0(10) ?
C6 C5 H5 . 121.0(10) ?
C5 C6 C7 . 122.3(2) yes
C5 C6 H6 . 117.0(10) ?
C7 C6 H6 . 120.0(10) ?
C6 C7 C8 . 116.7(2) yes
C6 C7 C11 . 119.7(2) yes
C8 C7 C11 . 123.5(2) yes
C1 C8 C7 . 130.4(2) yes
C1 C8 C9 . 108.4(2) yes
C7 C8 C9 . 120.5(2) yes
C3 C9 C4 . 127.3(2) yes
C3 C9 C8 . 110.30(10) yes
C4 C9 C8 . 122.3(2) yes
C4 C10 H101 . 110(2) ?
C4 C10 H102 . 113.0(10) ?
C4 C10 H103 . 113.0(10) ?
H101 C10 H102 . 107(2) ?
H101 C10 H103 . 107(2) ?
H102 C10 H103 . 107(2) ?
C7 C11 H111 . 110.0(10) ?
C7 C11 H112 . 112.0(10) ?
C7 C11 H113 . 110.0(10) ?
H111 C11 H112 . 108(2) ?
H111 C11 H113 . 106(2) ?
H112 C11 H113 . 111(2) ?

loop_
_geom_bond_atom_site_label_1
_geom_bond_atom_site_label_2
_geom_bond_site_symmetry_2
_geom_bond_distance
_geom_bond_publ_flag
C1 C2 . 1.524(3) yes
C1 C8 . 1.482(2) yes
C1 C1 2_655 1.356(2) yes
C2 C3 . 1.544(3) yes
C2 H21 . 1.04(2) ?
C2 H22 . 1.06(2) ?
C3 C9 . 1.508(3) yes
C3 H31 . 1.01(2) ?
C3 H32 . 1.01(2) ?
C4 C5 . 1.397(3) yes
C4 C9 . 1.396(2) yes
C4 C10 . 1.508(3) yes
C5 C6 . 1.392(3) yes
C5 H5 . 1.01(2) ?
C6 C7 . 1.398(2) yes
C6 H6 . 1.03(2) ?
C7 C8 . 1.405(3) yes
C7 C11 . 1.506(3) yes
C8 C9 . 1.408(2) yes
C10 H101 . 1.00(3) ?
C10 H102 . .97(3) ?
C10 H103 . 1.01(2) ?
C11 H111 . .99(2) ?
C11 H112 . .98(2) ?
C11 H113 . 1.04(2) ?

loop_
_geom_torsion_atom_site_label_1
_geom_torsion_atom_site_label_2
_geom_torsion_atom_site_label_3
_geom_torsion_atom_site_label_4
_geom_torsion_site_symmetry_1
_geom_torsion_site_symmetry_3
_geom_torsion_site_symmetry_4
_geom_torsion
_geom_torsion_publ_flag
C8 C1 C2 C3 . . . -30.9(2) yes
C8 C1 C2 H21 . . . 86.0(10) ?
C8 C1 C2 H22 . . . -151.0(10) ?
C1 C1 C2 C3 2_655 . . 146.4(2) ?
C1 C1 C2 H21 2_655 . . -97.0(10) ?
C1 C1 C2 H22 2_655 . . 27.0(10) ?
C2 C1 C8 C7 . . . -149.3(2) ?
C2 C1 C8 C9 . . . 20.7(2) yes
C1 C1 C8 C7 2_655 . . 33.9(4) yes
C1 C1 C8 C9 2_655 . . -156.1(2) yes
C1 C2 C3 C9 . . . 29.2(2) yes
C1 C2 C3 H31 . . . 151.0(10) ?
C1 C2 C3 H32 . . . -90.0(10) ?
H21 C2 C3 C9 . . . -86.0(10) ?
H21 C2 C3 H31 . . . 36(2) ?
H21 C2 C3 H32 . . . 155(2) ?
H22 C2 C3 C9 . . . 150.0(10) ?
H22 C2 C3 H31 . . . -88(2) ?
H22 C2 C3 H32 . . . 30(2) ?
C2 C3 C9 C4 . . . 158.2(2) ?
C2 C3 C9 C8 . . . -17.9(2) yes
C2 C1 C1 C2 . 2_655 2_655 20.2(3) yes
C8 C1 C1 C8 . 2_655 2_655 12.9(4) yes
H31 C3 C9 C4 . . . 39.0(10) ?
H31 C3 C9 C8 . . . -137.0(10) ?
H32 C3 C9 C4 . . . -83.0(10) ?
H32 C3 C9 C8 . . . 101.0(10) ?
C9 C4 C5 C6 . . . 1.3(3) ?
C9 C4 C5 H5 . . . -178.0(10) ?
C10 C4 C5 C6 . . . -176.7(2) ?
C10 C4 C5 H5 . . . 4.0(10) ?
C5 C4 C9 C3 . . . -172.5(2) ?
C5 C4 C9 C8 . . . 3.1(3) ?
C10 C4 C9 C3 . . . 5.5(3) ?
C10 C4 C9 C8 . . . -178.9(2) ?
C5 C4 C10 H101 . . . -8(2) ?
C5 C4 C10 H102 . . . -127(2) ?
C5 C4 C10 H103 . . . 111.0(10) ?
C9 C4 C10 H101 . . . 175(2) ?
C9 C4 C10 H102 . . . 55(2) ?
C9 C4 C10 H103 . . . -66.0(10) ?
C4 C5 C6 C7 . . . -2.3(3) ?
C4 C5 C6 H6 . . . 176.0(10) ?
H5 C5 C6 C7 . . . 177.0(10) ?
H5 C5 C6 H6 . . . -5(2) ?
C5 C6 C7 C8 . . . -1.1(3) ?
C5 C6 C7 C11 . . . 174.6(2) ?
H6 C6 C7 C8 . . . -179.0(10) ?
H6 C6 C7 C11 . . . -4.0(10) ?
C6 C7 C8 C1 . . . 174.4(2) ?
C6 C7 C8 C9 . . . 5.4(3) ?
C11 C7 C8 C1 . . . -1.1(3) ?
C11 C7 C8 C9 . . . -170.1(2) ?
C6 C7 C11 H111 . . . -25(2) ?
C6 C7 C11 H112 . . . 95.0(10) ?
C6 C7 C11 H113 . . . -141.0(10) ?
C8 C7 C11 H111 . . . 151(2) ?
C8 C7 C11 H112 . . . -90.0(10) ?
C8 C7 C11 H113 . . . 34.0(10) ?
C1 C8 C9 C3 . . . -1.5(2) ?
C1 C8 C9 C4 . . . -177.8(2) ?
C7 C8 C9 C3 . . . 169.7(2) ?
C7 C8 C9 C4 . . . -6.6(3) ?
